data_8100237
loop_
_publ_author_name
'Schlechte, Andreas'
'Prots, Yurii'
'Niewa, Rainer'

_publ_section_title
;
Crystal structure of hexabarium mononitride pentaindide, (Ba~6~N)
[In~5~]
;
_journal_issue 4
_journal_name_full 'Zeitschrift f\"ur Kristallographie - New Crystal Structures'
_journal_page_first 349
_journal_page_last 350
_journal_volume 219
_journal_year 2004
_chemical_formula_moiety (Ba~6~N)[In~5~]
_chemical_formula_sum 'Ba6 In5 N'
_chemical_formula_weight 1412.15
_space_group_IT_number 167
_symmetry_cell_setting trigonal
_symmetry_space_group_name_Hall '-R 3 2"c'
_symmetry_space_group_name_H-M 'R -3 c :H'
_cell_angle_alpha 90.00
_cell_angle_beta 90.00
_cell_angle_gamma 120.00
_cell_formula_units_Z 6
_cell_length_a 8.234(3)
_cell_length_b 8.234(3)
_cell_length_c 44.12(2)
_cell_measurement_temperature 293(2)
_cell_volume 2590.5(18)
_diffrn_ambient_temperature 295.1500
_exptl_crystal_density_diffrn 5.431
_cod_original_sg_symbol_H-M 'R -3 c'
_cod_database_code 8100237

loop_
_symmetry_equiv_pos_as_xyz
'x, y, z'
'-y, x-y, z'
'-x+y, -x, z'
'y, x, -z+1/2'
'x-y, -y, -z+1/2'
'-x, -x+y, -z+1/2'
'x+2/3, y+1/3, z+1/3'
'-y+2/3, x-y+1/3, z+1/3'
'-x+y+2/3, -x+1/3, z+1/3'
'y+2/3, x+1/3, -z+5/6'
'x-y+2/3, -y+1/3, -z+5/6'
'-x+2/3, -x+y+1/3, -z+5/6'
'x+1/3, y+2/3, z+2/3'
'-y+1/3, x-y+2/3, z+2/3'
'-x+y+1/3, -x+2/3, z+2/3'
'y+1/3, x+2/3, -z+7/6'
'x-y+1/3, -y+2/3, -z+7/6'
'-x+1/3, -x+y+2/3, -z+7/6'
'-x, -y, -z'
'y, -x+y, -z'
'x-y, x, -z'
'-y, -x, z-1/2'
'-x+y, y, z-1/2'
'x, x-y, z-1/2'
'-x+2/3, -y+1/3, -z+1/3'
'y+2/3, -x+y+1/3, -z+1/3'
'x-y+2/3, x+1/3, -z+1/3'
'-y+2/3, -x+1/3, z-1/6'
'-x+y+2/3, y+1/3, z-1/6'
'x+2/3, x-y+1/3, z-1/6'
'-x+1/3, -y+2/3, -z+2/3'
'y+1/3, -x+y+2/3, -z+2/3'
'x-y+1/3, x+2/3, -z+2/3'
'-y+1/3, -x+2/3, z+1/6'
'-x+y+1/3, y+2/3, z+1/6'
'x+1/3, x-y+2/3, z+1/6'

loop_
_atom_site_label
_atom_site_type_symbol
_atom_site_symmetry_multiplicity
_atom_site_Wyckoff_symbol
_atom_site_fract_x
_atom_site_fract_y
_atom_site_fract_z
_atom_site_U_iso_or_equiv
_atom_site_adp_type
_atom_site_occupancy
_atom_site_calc_flag
_atom_site_refinement_flags
_atom_site_disorder_assembly
_atom_site_disorder_group
Ba1 Ba 36 c 0.10028(4) 0.31724(4) 0.035077(6) 0.01873(9) Uani 1 d . . .
In1 In 18 e 0.21465(5) 0.0000 0.2500 0.01912(11) Uani 1 d S . .
In2 In 12 c 0.0000 0.0000 0.193478(12) 0.01930(12) Uani 1 d S . .
N1 N 6 b 0.0000 0.0000 0.0000 0.0239(18) Uani 1 d S . .

loop_
_atom_site_aniso_label
_atom_site_aniso_U_11
_atom_site_aniso_U_22
_atom_site_aniso_U_33
_atom_site_aniso_U_23
_atom_site_aniso_U_13
_atom_site_aniso_U_12
Ba1 0.01714(13) 0.01988(13) 0.01946(14) -0.00081(9) -0.00062(8) 0.00947(10)
In1 0.01620(14) 0.0248(2) 0.0192(2) -0.00165(15) -0.00083(8) 0.01242(11)
In2 0.02131(16) 0.02131(16) 0.0153(2) 0.000 0.000 0.01066(8)
N1 0.023(3) 0.023(3) 0.025(5) 0.000 0.000 0.0116(13)

loop_
_geom_bond_atom_site_label_1
_geom_bond_atom_site_label_2
_geom_bond_distance
_geom_bond_site_symmetry_2
_geom_bond_publ_flag
Ba1 N1 2.7827(8) . y
Ba1 In1 3.5433(11) 25 ?
Ba1 In2 3.6567(13) 28_455 ?
Ba1 In2 3.7276(12) 16_554 ?
Ba1 In1 3.7573(11) 26_455 ?
Ba1 In1 3.8496(11) 27_455 ?
Ba1 Ba1 3.8637(13) 21 ?
Ba1 Ba1 3.8637(13) 20 ?
Ba1 Ba1 4.0056(15) 2 ?
Ba1 Ba1 4.0056(15) 3 ?
Ba1 Ba1 4.264(2) 17_554 ?
Ba1 Ba1 4.3952(17) 2_665 ?
In1 In2 3.0566(11) . y
In1 In2 3.0566(11) 4 ?
In1 In1 3.0613(13) 3 y
In1 In1 3.0613(13) 2 ?
In1 Ba1 3.5433(11) 25 ?
In1 Ba1 3.5433(11) 35_545 ?
In1 Ba1 3.7573(11) 27 ?
In1 Ba1 3.7573(11) 34_545 ?
In1 Ba1 3.8496(11) 36 ?
In1 Ba1 3.8496(11) 26_445 ?
In2 In1 3.0566(11) 2 ?
In2 In1 3.0566(11) 3 ?
In2 Ba1 3.6566(13) 35_445 ?
In2 Ba1 3.6567(14) 36 ?
In2 Ba1 3.6567(13) 34_545 ?
In2 Ba1 3.7276(12) 17_554 ?
In2 Ba1 3.7276(12) 16_444 ?
In2 Ba1 3.7277(12) 18_544 ?
N1 Ba1 2.7827(8) 2 ?
N1 Ba1 2.7827(8) 3 ?
N1 Ba1 2.7827(8) 19 ?
N1 Ba1 2.7827(8) 21 ?
N1 Ba1 2.7827(8) 20 ?
